data_7002516
loop_
_publ_author_name
'Blagg, Robin J.'
'Adams, Christopher J.'
'Charmant, Jonathan P. H.'
'Connelly, Neil G.'
'Haddow, Mairi F.'
'Hamilton, Alex'
'Knight, James'
'Orpen, A. Guy'
'Ridgway, Benjamin M.'

_publ_section_title
;
 A novel route to rhodaboratranes [Rh(CO)(PR3){B(taz)3}]+via the redox
 activation of scorpionate complexes [RhLL&#x2032;Tt]
;
_journal_issue 40
_journal_name_full 'Dalton Transactions'
_journal_page_first 8724
_journal_page_last 8736
_journal_paper_doi 10.1039/b910108j
_journal_year 2009
_chemical_formula_moiety 'B2 N18 P Rh2 S6, 2(F6 P), 4(C H2 Cl)'
_chemical_formula_sum 'C52 H89 B2 Cl8 F12 N18 P3 Rh2 S6'
_chemical_formula_weight 1990.72
_chemical_name_systematic
;
?
;
_space_group_IT_number 2
_symmetry_cell_setting triclinic
_symmetry_space_group_name_Hall '-P 1'
_symmetry_space_group_name_H-M 'P -1'
_atom_sites_solution_hydrogens geom
_atom_sites_solution_primary direct
_atom_sites_solution_secondary difmap
_audit_creation_method SHELXL-97
_cell_angle_alpha 90.85(3)
_cell_angle_beta 101.11(3)
_cell_angle_gamma 107.75(3)
_cell_formula_units_Z 2
_cell_length_a 13.412(3)
_cell_length_b 14.307(3)
_cell_length_c 24.049(5)
_cell_measurement_reflns_used 10882
_cell_measurement_temperature 100(2)
_cell_measurement_theta_max 27.399
_cell_measurement_theta_min 2.378
_cell_volume 4299.2(18)
_computing_cell_refinement 'Bruker SMART V5.628 (Bruker, 2005)'
_computing_data_collection 'Bruker SMART V5.628 (Bruker, 2005)'
_computing_data_reduction 'Bruker SAINT V7.06A (Bruker, 2003)'
_computing_molecular_graphics 'Bruker SHELXTL V6.14 (Bruker AXS, 2003)'
_computing_publication_material 'Bruker SHELXTL V6.14 (Bruker AXS, 2003)'
_computing_structure_refinement 'SHELXL V6.12 (Bruker 2001)'
_computing_structure_solution 'SHELXS V6.12 (Bruker 2001)'
_diffrn_ambient_temperature 100(2)
_diffrn_detector_area_resol_mean 8.5
_diffrn_measured_fraction_theta_full 0.996
_diffrn_measured_fraction_theta_max 0.996
_diffrn_measurement_device_type 'CCD area detector'
_diffrn_measurement_method 'omega scans'
_diffrn_radiation_monochromator graphite
_diffrn_radiation_source 'fine-focus sealed tube'
_diffrn_radiation_type MoK\a
_diffrn_radiation_wavelength 0.71073
_diffrn_reflns_av_R_equivalents 0.0343
_diffrn_reflns_av_sigmaI/netI 0.0479
_diffrn_reflns_limit_h_max 17
_diffrn_reflns_limit_h_min -17
_diffrn_reflns_limit_k_max 18
_diffrn_reflns_limit_k_min -18
_diffrn_reflns_limit_l_max 31
_diffrn_reflns_limit_l_min -31
_diffrn_reflns_number 49319
_diffrn_reflns_theta_full 27.48
_diffrn_reflns_theta_max 27.48
_diffrn_reflns_theta_min 0.87
_diffrn_standards_decay_% 0
_diffrn_standards_number 0
_exptl_absorpt_coefficient_mu 0.905
_exptl_absorpt_correction_T_max 0.850000
_exptl_absorpt_correction_T_min 0.755208
_exptl_absorpt_correction_type multi-scan
_exptl_absorpt_process_details 'SADABS V2.10 (Bruker AXS 2003)'
_exptl_crystal_colour orange
_exptl_crystal_density_diffrn 1.538
_exptl_crystal_density_method 'not measured'
_exptl_crystal_description block
_exptl_crystal_F_000 2024
_exptl_crystal_size_max 0.28
_exptl_crystal_size_mid 0.26
_exptl_crystal_size_min 0.18
_platon_squeeze_details ' ?'
_refine_diff_density_max 5.603
_refine_diff_density_min -1.218
_refine_diff_density_rms 0.200
_refine_ls_extinction_method none
_refine_ls_goodness_of_fit_ref 1.263
_refine_ls_hydrogen_treatment constr
_refine_ls_matrix_type full
_refine_ls_number_parameters 1024
_refine_ls_number_reflns 19642
_refine_ls_number_restraints 65
_refine_ls_restrained_S_all 1.263
_refine_ls_R_factor_all 0.0675
_refine_ls_R_factor_gt 0.0545
_refine_ls_shift/su_max 0.007
_refine_ls_shift/su_mean 0.000
_refine_ls_structure_factor_coef Fsqd
_refine_ls_weighting_details 'calc w=1/[\s^2^(Fo^2^)+(0.0803P)^2^+4.5935P] where P=(Fo^2^+2Fc^2^)/3'
_refine_ls_weighting_scheme calc
_refine_ls_wR_factor_gt 0.1625
_refine_ls_wR_factor_ref 0.1688
_reflns_number_gt 15817
_reflns_number_total 19642
_reflns_threshold_expression >2sigma(I)
_cod_data_source_file b910108j.txt
_cod_data_source_block 14++
_cod_original_cell_volume 4299.3(18)
_cod_original_sg_symbol_H-M P-1
_cod_database_code 7002516

loop_
_symmetry_equiv_pos_as_xyz
'x, y, z'
'-x, -y, -z'

loop_
_atom_site_label
_atom_site_type_symbol
_atom_site_fract_x
_atom_site_fract_y
_atom_site_fract_z
_atom_site_U_iso_or_equiv
_atom_site_adp_type
_atom_site_occupancy
_atom_site_symmetry_multiplicity
_atom_site_calc_flag
_atom_site_refinement_flags
_atom_site_disorder_assembly
_atom_site_disorder_group
Rh1 Rh 0.19058(2) 0.30729(2) 0.281598(13) 0.01232(9) Uani 1 1 d . . .
Rh2 Rh -0.05648(3) 0.34836(2) 0.227140(14) 0.01525(9) Uani 1 1 d . . .
P1 P 0.30851(9) 0.34227(8) 0.37123(4) 0.0153(2) Uani 1 1 d . . .
S1 S 0.07957(8) 0.30934(7) 0.18984(4) 0.0142(2) Uani 1 1 d . . .
S2 S 0.04200(8) 0.30269(8) 0.32344(4) 0.0169(2) Uani 1 1 d . . .
S3 S 0.32233(8) 0.28513(8) 0.23445(4) 0.0166(2) Uani 1 1 d . . .
S4 S 0.07645(9) 0.50666(8) 0.24019(4) 0.0192(2) Uani 1 1 d . . .
S5 S -0.16855(10) 0.40473(9) 0.27421(5) 0.0241(2) Uani 1 1 d . . .
S6 S -0.19013(9) 0.19489(8) 0.19709(5) 0.0210(2) Uani 1 1 d . . .
N1 N 0.0636(3) 0.1227(2) 0.21188(15) 0.0155(7) Uani 1 1 d . . .
N2 N 0.0223(3) 0.0256(3) 0.18889(15) 0.0197(7) Uani 1 1 d . . .
N3 N -0.0152(3) 0.1273(3) 0.12575(14) 0.0166(7) Uani 1 1 d . . .
N4 N 0.0589(3) 0.1203(3) 0.31514(15) 0.0172(7) Uani 1 1 d . . .
N5 N 0.0184(3) 0.0248(3) 0.33110(16) 0.0242(8) Uani 1 1 d . . .
N6 N -0.0638(3) 0.1233(3) 0.36051(16) 0.0242(8) Uani 1 1 d . . .
N7 N 0.2292(3) 0.1174(3) 0.27803(15) 0.0168(7) Uani 1 1 d . . .
N8 N 0.2371(3) 0.0244(3) 0.28888(15) 0.0215(8) Uani 1 1 d . . .
N9 N 0.3717(3) 0.1103(3) 0.25060(15) 0.0218(8) Uani 1 1 d . . .
N10 N -0.0293(3) 0.4732(3) 0.13100(14) 0.0165(7) Uani 1 1 d . . .
N11 N -0.0309(3) 0.5124(3) 0.07832(15) 0.0183(7) Uani 1 1 d . . .
N12 N 0.1081(3) 0.6042(3) 0.14287(15) 0.0192(7) Uani 1 1 d . . .
N13 N -0.1960(3) 0.4572(3) 0.16770(15) 0.0180(7) Uani 1 1 d . . .
N14 N -0.2495(3) 0.5087(3) 0.13045(16) 0.0211(8) Uani 1 1 d . . .
N15 N -0.2903(3) 0.5120(3) 0.21563(17) 0.0238(8) Uani 1 1 d . . .
N16 N -0.1926(3) 0.3112(3) 0.11009(15) 0.0173(7) Uani 1 1 d . . .
N17 N -0.2508(3) 0.3154(3) 0.05562(15) 0.0192(7) Uani 1 1 d . . .
N18 N -0.3196(3) 0.1719(3) 0.08945(16) 0.0210(8) Uani 1 1 d . . .
B1 B 0.1328(4) 0.1540(3) 0.2732(2) 0.0161(9) Uani 1 1 d . . .
B2 B -0.1227(4) 0.3999(4) 0.1522(2) 0.0167(9) Uani 1 1 d . . .
C1 C 0.0411(3) 0.1827(3) 0.17399(17) 0.0155(8) Uani 1 1 d . . .
C2 C -0.0249(3) 0.0306(3) 0.13624(19) 0.0194(9) Uani 1 1 d . . .
C3 C -0.0805(4) -0.0561(3) 0.0947(2) 0.0259(10) Uani 1 1 d . . .
H3A H -0.0999 -0.1156 0.1150 0.039 Uiso 1 1 calc R . .
H3B H -0.0330 -0.0626 0.0696 0.039 Uiso 1 1 calc R . .
H3C H -0.1455 -0.0472 0.0719 0.039 Uiso 1 1 calc R . .
C4 C -0.0439(4) 0.1649(3) 0.07043(17) 0.0203(9) Uani 1 1 d . . .
H4A H -0.0523 0.2304 0.0764 0.024 Uiso 1 1 calc R . .
H4B H -0.1131 0.1200 0.0491 0.024 Uiso 1 1 calc R . .
C5 C 0.0419(4) 0.1730(4) 0.0360(2) 0.0275(10) Uani 1 1 d . . .
H5A H 0.1101 0.2186 0.0568 0.041 Uiso 1 1 calc R . .
H5B H 0.0212 0.1978 -0.0008 0.041 Uiso 1 1 calc R . .
H5C H 0.0499 0.1080 0.0299 0.041 Uiso 1 1 calc R . .
C6 C 0.0088(3) 0.1781(3) 0.33243(17) 0.0190(9) Uani 1 1 d . . .
C7 C -0.0547(4) 0.0303(4) 0.3584(2) 0.0291(11) Uani 1 1 d . . .
C8 C -0.1205(5) -0.0540(4) 0.3851(3) 0.0473(16) Uani 1 1 d . . .
H8A H -0.1963 -0.0680 0.3676 0.071 Uiso 1 1 calc R . .
H8B H -0.1093 -0.0369 0.4260 0.071 Uiso 1 1 calc R . .
H8C H -0.0988 -0.1124 0.3793 0.071 Uiso 1 1 calc R . .
C9 C -0.1381(4) 0.1581(4) 0.3874(2) 0.0326(11) Uani 1 1 d . . .
H9A H -0.1009 0.2259 0.4049 0.039 Uiso 1 1 calc R . .
H9B H -0.1590 0.1154 0.4179 0.039 Uiso 1 1 calc R . .
C10 C -0.2368(5) 0.1571(5) 0.3450(2) 0.0382(13) Uani 1 1 d . . .
H10A H -0.2164 0.1994 0.3148 0.057 Uiso 1 1 calc R . .
H10B H -0.2833 0.1815 0.3642 0.057 Uiso 1 1 calc R . .
H10C H -0.2753 0.0896 0.3286 0.057 Uiso 1 1 calc R . .
C11 C 0.3095(3) 0.1683(3) 0.25427(17) 0.0163(8) Uani 1 1 d . . .
C12 C 0.3233(4) 0.0230(3) 0.27216(18) 0.0244(10) Uani 1 1 d . . .
C13 C 0.3669(5) -0.0614(4) 0.2764(2) 0.0352(13) Uani 1 1 d . . .
H13A H 0.4392 -0.0401 0.3002 0.053 Uiso 1 1 calc R . .
H13B H 0.3696 -0.0846 0.2384 0.053 Uiso 1 1 calc R . .
H13C H 0.3206 -0.1149 0.2935 0.053 Uiso 1 1 calc R . .
C14 C 0.4637(4) 0.1328(4) 0.2219(2) 0.0275(10) Uani 1 1 d . . .
H14A H 0.4388 0.1441 0.1818 0.033 Uiso 1 1 calc R . .
H14B H 0.4890 0.0747 0.2218 0.033 Uiso 1 1 calc R . .
C15 C 0.5569(5) 0.2212(6) 0.2487(3) 0.057(2) Uani 1 1 d . . .
H15A H 0.5360 0.2810 0.2437 0.085 Uiso 1 1 calc R . .
H15B H 0.6174 0.2261 0.2305 0.085 Uiso 1 1 calc R . .
H15C H 0.5778 0.2140 0.2894 0.085 Uiso 1 1 calc R . .
C16 C 0.0531(3) 0.5292(3) 0.16972(18) 0.0156(8) Uani 1 1 d . . .
C17 C 0.0540(4) 0.5901(3) 0.08688(18) 0.0183(8) Uani 1 1 d . . .
C18 C 0.0894(4) 0.6558(3) 0.04213(19) 0.0238(10) Uani 1 1 d . . .
H18A H 0.1616 0.6571 0.0390 0.036 Uiso 1 1 calc R . .
H18B H 0.0899 0.7225 0.0523 0.036 Uiso 1 1 calc R . .
H18C H 0.0400 0.6308 0.0056 0.036 Uiso 1 1 calc R . .
C19 C 0.2065(4) 0.6846(3) 0.1693(2) 0.0275(10) Uani 1 1 d . . .
H19A H 0.2048 0.6988 0.2095 0.033 Uiso 1 1 calc R . .
H19B H 0.2081 0.7450 0.1494 0.033 Uiso 1 1 calc R . .
C20 C 0.3066(4) 0.6588(5) 0.1669(3) 0.0451(15) Uani 1 1 d . . .
H20A H 0.3071 0.6012 0.1883 0.068 Uiso 1 1 calc R . .
H20B H 0.3695 0.7146 0.1837 0.068 Uiso 1 1 calc R . .
H20C H 0.3082 0.6440 0.1273 0.068 Uiso 1 1 calc R . .
C21 C -0.2202(3) 0.4598(3) 0.21868(19) 0.0189(8) Uani 1 1 d . . .
C22 C -0.3049(4) 0.5404(3) 0.16091(19) 0.0219(9) Uani 1 1 d . . .
C23 C -0.3753(4) 0.6003(4) 0.1398(2) 0.0325(11) Uani 1 1 d . . .
H23A H -0.3739 0.6112 0.0998 0.049 Uiso 1 1 calc R . .
H23B H -0.3498 0.6638 0.1623 0.049 Uiso 1 1 calc R . .
H23C H -0.4488 0.5653 0.1433 0.049 Uiso 1 1 calc R . .
C24 C -0.3351(4) 0.5360(4) 0.2631(2) 0.0325(12) Uani 1 1 d . . .
H24A H -0.3530 0.4781 0.2857 0.039 Uiso 1 1 calc R . .
H24B H -0.4021 0.5510 0.2479 0.039 Uiso 1 1 calc R . .
C25 C -0.2589(6) 0.6215(6) 0.3006(3) 0.059(2) Uani 1 1 d . . .
H25A H -0.1922 0.6072 0.3154 0.089 Uiso 1 1 calc R . .
H25B H -0.2904 0.6342 0.3323 0.089 Uiso 1 1 calc R . .
H25C H -0.2437 0.6797 0.2788 0.089 Uiso 1 1 calc R . .
C26 C -0.2354(3) 0.2254(3) 0.13014(19) 0.0194(9) Uani 1 1 d . . .
C27 C -0.3253(4) 0.2299(3) 0.04473(19) 0.0218(9) Uani 1 1 d . . .
C28 C -0.4096(4) 0.1994(4) -0.0085(2) 0.0284(10) Uani 1 1 d . . .
H28A H -0.4022 0.2544 -0.0329 0.043 Uiso 1 1 calc R . .
H28B H -0.4804 0.1807 0.0011 0.043 Uiso 1 1 calc R . .
H28C H -0.4012 0.1431 -0.0287 0.043 Uiso 1 1 calc R . .
C29 C -0.3888(4) 0.0720(3) 0.0941(2) 0.0283(10) Uani 1 1 d . . .
H29A H -0.4585 0.0603 0.0676 0.034 Uiso 1 1 calc R . .
H29B H -0.4021 0.0664 0.1332 0.034 Uiso 1 1 calc R . .
C30 C -0.3399(4) -0.0061(4) 0.0805(2) 0.0297(11) Uani 1 1 d . . .
H30A H -0.3268 -0.0011 0.0418 0.045 Uiso 1 1 calc R . .
H30B H -0.3892 -0.0715 0.0835 0.045 Uiso 1 1 calc R . .
H30C H -0.2721 0.0037 0.1075 0.045 Uiso 1 1 calc R . .
C31 C 0.3607(4) 0.4789(3) 0.37270(18) 0.0184(8) Uani 1 1 d . . .
H31 H 0.4207 0.5026 0.4066 0.022 Uiso 1 1 calc R . .
C32 C 0.4064(4) 0.5107(3) 0.3196(2) 0.0247(10) Uani 1 1 d . . .
H32A H 0.4613 0.4789 0.3164 0.030 Uiso 1 1 calc R . .
H32B H 0.3485 0.4890 0.2853 0.030 Uiso 1 1 calc R . .
C33 C 0.4567(5) 0.6232(3) 0.3232(2) 0.0340(12) Uani 1 1 d . . .
H33A H 0.5176 0.6445 0.3562 0.041 Uiso 1 1 calc R . .
H33B H 0.4844 0.6427 0.2884 0.041 Uiso 1 1 calc R . .
C34 C 0.3739(5) 0.6732(4) 0.3295(3) 0.0431(15) Uani 1 1 d . . .
H34A H 0.3162 0.6561 0.2949 0.052 Uiso 1 1 calc R . .
H34B H 0.4079 0.7455 0.3332 0.052 Uiso 1 1 calc R . .
C35 C 0.3259(5) 0.6412(4) 0.3815(3) 0.0396(14) Uani 1 1 d . . .
H35A H 0.2704 0.6727 0.3837 0.048 Uiso 1 1 calc R . .
H35B H 0.3826 0.6637 0.4163 0.048 Uiso 1 1 calc R . .
C36 C 0.2760(4) 0.5286(3) 0.3788(2) 0.0259(10) Uani 1 1 d . . .
H36A H 0.2489 0.5097 0.4138 0.031 Uiso 1 1 calc R . .
H36B H 0.2150 0.5064 0.3459 0.031 Uiso 1 1 calc R . .
C37 C 0.2503(4) 0.3238(3) 0.43562(17) 0.0199(9) Uani 1 1 d . . .
H37 H 0.1897 0.3518 0.4273 0.024 Uiso 1 1 calc R . .
C38 C 0.3208(4) 0.3814(4) 0.49150(19) 0.0281(11) Uani 1 1 d . . .
H38A H 0.3761 0.3505 0.5068 0.034 Uiso 1 1 calc R . .
H38B H 0.3573 0.4500 0.4841 0.034 Uiso 1 1 calc R . .
C39 C 0.2504(5) 0.3813(4) 0.5352(2) 0.0346(12) Uani 1 1 d . . .
H39A H 0.2964 0.4161 0.5715 0.042 Uiso 1 1 calc R . .
H39B H 0.1995 0.4174 0.5211 0.042 Uiso 1 1 calc R . .
C40 C 0.1876(5) 0.2761(4) 0.5462(2) 0.0327(12) Uani 1 1 d . . .
H40A H 0.2381 0.2433 0.5658 0.039 Uiso 1 1 calc R . .
H40B H 0.1381 0.2791 0.5713 0.039 Uiso 1 1 calc R . .
C41 C 0.1238(4) 0.2157(4) 0.4906(2) 0.0293(11) Uani 1 1 d . . .
H41A H 0.0668 0.2434 0.4734 0.035 Uiso 1 1 calc R . .
H41B H 0.0892 0.1470 0.4986 0.035 Uiso 1 1 calc R . .
C42 C 0.1974(4) 0.2167(3) 0.44856(18) 0.0226(9) Uani 1 1 d . . .
H42A H 0.1551 0.1771 0.4129 0.027 Uiso 1 1 calc R . .
H42B H 0.2533 0.1873 0.4652 0.027 Uiso 1 1 calc R . .
C43 C 0.4303(4) 0.3031(3) 0.38318(18) 0.0205(9) Uani 1 1 d . . .
H43 H 0.4478 0.2968 0.3450 0.025 Uiso 1 1 calc R . .
C44 C 0.5310(4) 0.3758(4) 0.4208(2) 0.0299(11) Uani 1 1 d . . .
H44A H 0.5176 0.3845 0.4593 0.036 Uiso 1 1 calc R . .
H44B H 0.5466 0.4407 0.4046 0.036 Uiso 1 1 calc R . .
C45 C 0.6285(4) 0.3383(4) 0.4251(2) 0.0357(12) Uani 1 1 d . . .
H45A H 0.6463 0.3359 0.3871 0.043 Uiso 1 1 calc R . .
H45B H 0.6911 0.3848 0.4510 0.043 Uiso 1 1 calc R . .
C46 C 0.6058(4) 0.2359(4) 0.4472(2) 0.0302(11) Uani 1 1 d . . .
H46A H 0.6683 0.2125 0.4478 0.036 Uiso 1 1 calc R . .
H46B H 0.5947 0.2394 0.4866 0.036 Uiso 1 1 calc R . .
C47 C 0.5063(4) 0.1631(4) 0.4095(2) 0.0289(11) Uani 1 1 d . . .
H47A H 0.4911 0.0979 0.4254 0.035 Uiso 1 1 calc R . .
H47B H 0.5195 0.1552 0.3709 0.035 Uiso 1 1 calc R . .
C48 C 0.4100(4) 0.2003(3) 0.4062(2) 0.0240(10) Uani 1 1 d . . .
H48A H 0.3940 0.2033 0.4446 0.029 Uiso 1 1 calc R . .
H48B H 0.3468 0.1532 0.3811 0.029 Uiso 1 1 calc R . .
P2 P 0.75781(9) 0.03350(8) 0.91006(5) 0.0197(2) Uani 1 1 d D . .
F1 F 0.6799(3) 0.0695(3) 0.86249(14) 0.0435(8) Uani 1 1 d D . .
F2 F 0.8355(2) -0.0020(2) 0.95808(12) 0.0310(6) Uani 1 1 d D . .
F3 F 0.8596(2) 0.1090(2) 0.89166(13) 0.0346(7) Uani 1 1 d D . .
F4 F 0.6554(2) -0.0417(2) 0.92801(13) 0.0328(7) Uani 1 1 d D . .
F5 F 0.7568(2) 0.1164(2) 0.95535(12) 0.0308(6) Uani 1 1 d D . .
F6 F 0.7596(2) -0.0509(2) 0.86573(12) 0.0338(7) Uani 1 1 d D . .
P3 P 0.58926(18) 0.90123(17) 0.42402(9) 0.0193(4) Uani 0.50 1 d PD A 1
F7 F 0.4657(4) 0.8825(5) 0.3967(2) 0.0352(14) Uani 0.50 1 d PD A 1
F8 F 0.7123(4) 0.9195(4) 0.4521(2) 0.0305(12) Uani 0.50 1 d PD A 1
F9 F 0.6067(6) 0.8581(5) 0.3653(2) 0.0409(11) Uani 0.50 1 d PD A 1
F10 F 0.5782(6) 0.9468(5) 0.4816(2) 0.0409(11) Uani 0.50 1 d PD A 1
F11 F 0.6206(5) 1.0077(4) 0.4015(3) 0.0426(16) Uani 0.50 1 d PD A 1
F12 F 0.5603(5) 0.7922(4) 0.4452(2) 0.0325(13) Uani 0.50 1 d PD A 1
C54 C 0.6748(11) 0.9301(13) 0.2395(6) 0.046(3) Uani 0.50 1 d P B 1
H54A H 0.6941 1.0022 0.2371 0.056 Uiso 0.50 1 calc PR B 1
H54B H 0.6694 0.9164 0.2792 0.056 Uiso 0.50 1 calc PR B 1
Cl9 Cl 0.7751(3) 0.8899(4) 0.22233(19) 0.0787(15) Uani 0.50 1 d P B 1
Cl10 Cl 0.5480(4) 0.8725(5) 0.1938(3) 0.074(2) Uani 0.50 1 d P B 1
P4 P 0.6586(3) 0.8724(3) 0.23907(16) 0.0421(8) Uani 0.50 1 d PD C 2
F13 F 0.5772(7) 0.7642(6) 0.2266(4) 0.085(3) Uani 0.50 1 d PD C 2
F14 F 0.7529(8) 0.9757(6) 0.2553(5) 0.081(3) Uani 0.50 1 d PD C 2
F15 F 0.6201(7) 0.8869(7) 0.2964(3) 0.064(2) Uani 0.50 1 d PD C 2
F16 F 0.7002(8) 0.8557(6) 0.1825(4) 0.065(2) Uani 0.50 1 d PD C 2
F17 F 0.5793(10) 0.9224(12) 0.2055(5) 0.095(6) Uani 0.50 1 d PD C 2
F18 F 0.7431(8) 0.8254(7) 0.2729(4) 0.085(3) Uani 0.50 1 d PD C 2
C50 C 0.2178(7) 0.9447(6) 0.4242(4) 0.032(2) Uani 0.50 1 d PD D 2
H50A H 0.1878 0.9595 0.3857 0.039 Uiso 0.50 1 calc PR D 2
H50B H 0.2607 1.0082 0.4459 0.039 Uiso 0.50 1 calc PR D 2
Cl3 Cl 0.3010(3) 0.8780(2) 0.41815(11) 0.0395(6) Uani 0.50 1 d PD D 2
Cl4 Cl 0.1145(2) 0.8904(2) 0.45643(9) 0.0415(7) Uani 0.50 1 d PD D 2
C49 C 0.2472(4) 0.4734(4) 0.0038(2) 0.0273(10) Uani 1 1 d . . .
H49A H 0.2271 0.4155 -0.0239 0.033 Uiso 1 1 calc R . .
H49B H 0.2169 0.5231 -0.0144 0.033 Uiso 1 1 calc R . .
Cl1 Cl 0.19283(10) 0.43716(9) 0.06518(5) 0.0321(3) Uani 1 1 d . . .
Cl2 Cl 0.38855(10) 0.52333(11) 0.02235(6) 0.0402(3) Uani 1 1 d . . .
C51 C 0.6421(4) 0.7293(4) 0.9229(2) 0.0279(10) Uani 1 1 d . . .
H51A H 0.6733 0.7911 0.9057 0.033 Uiso 1 1 calc R . .
H51B H 0.6738 0.6798 0.9115 0.033 Uiso 1 1 calc R . .
Cl5 Cl 0.50207(11) 0.68662(11) 0.89693(6) 0.0385(3) Uani 1 1 d . . .
Cl6 Cl 0.67506(11) 0.75107(10) 0.99848(6) 0.0344(3) Uani 1 1 d . . .
C52 C 0.0158(10) 0.8187(5) 0.2432(4) 0.118(5) Uani 1 1 d . . .
H52A H 0.0746 0.8657 0.2289 0.142 Uiso 1 1 calc R . .
H52B H -0.0291 0.8557 0.2550 0.142 Uiso 1 1 calc R . .
Cl7 Cl -0.06189(12) 0.72861(10) 0.18858(7) 0.0435(3) Uani 1 1 d . . .
Cl8 Cl 0.0697(3) 0.76662(14) 0.30168(10) 0.1080(11) Uani 1 1 d . . .

loop_
_atom_site_aniso_label
_atom_site_aniso_U_11
_atom_site_aniso_U_22
_atom_site_aniso_U_33
_atom_site_aniso_U_23
_atom_site_aniso_U_13
_atom_site_aniso_U_12
Rh1 0.01343(16) 0.01153(15) 0.01218(15) 0.00195(11) 0.00227(11) 0.00438(12)
Rh2 0.01518(16) 0.01674(16) 0.01711(16) 0.00603(12) 0.00634(12) 0.00771(13)
P1 0.0177(5) 0.0127(5) 0.0137(5) 0.0014(4) 0.0008(4) 0.0037(4)
S1 0.0150(5) 0.0143(5) 0.0144(4) 0.0036(4) 0.0032(4) 0.0060(4)
S2 0.0176(5) 0.0191(5) 0.0164(5) 0.0044(4) 0.0055(4) 0.0077(4)
S3 0.0161(5) 0.0168(5) 0.0181(5) 0.0025(4) 0.0045(4) 0.0063(4)
S4 0.0245(6) 0.0169(5) 0.0167(5) 0.0039(4) 0.0051(4) 0.0067(4)
S5 0.0273(6) 0.0315(6) 0.0238(5) 0.0117(5) 0.0139(5) 0.0183(5)
S6 0.0167(5) 0.0211(5) 0.0265(6) 0.0100(4) 0.0073(4) 0.0059(4)
N1 0.0160(17) 0.0129(16) 0.0162(17) 0.0005(13) 0.0003(13) 0.0042(13)
N2 0.0229(19) 0.0153(17) 0.0191(18) -0.0020(14) 0.0017(15) 0.0050(15)
N3 0.0162(17) 0.0225(18) 0.0126(16) -0.0001(14) 0.0013(13) 0.0093(15)
N4 0.0192(18) 0.0144(17) 0.0154(17) 0.0056(14) -0.0001(14) 0.0038(14)
N5 0.024(2) 0.0185(18) 0.024(2) 0.0089(16) 0.0023(16) -0.0010(15)
N6 0.021(2) 0.029(2) 0.0192(18) 0.0082(16) 0.0062(15) 0.0028(16)
N7 0.0200(18) 0.0143(16) 0.0170(17) 0.0019(14) 0.0001(14) 0.0089(14)
N8 0.032(2) 0.0136(17) 0.0184(18) 0.0002(14) -0.0024(16) 0.0111(16)
N9 0.028(2) 0.028(2) 0.0150(17) 0.0008(15) 0.0022(15) 0.0187(17)
N10 0.0185(18) 0.0188(17) 0.0154(16) 0.0063(14) 0.0055(14) 0.0091(14)
N11 0.0188(18) 0.0206(18) 0.0195(18) 0.0091(15) 0.0083(14) 0.0089(15)
N12 0.0238(19) 0.0128(17) 0.0215(18) 0.0031(14) 0.0060(15) 0.0054(15)
N13 0.0171(18) 0.0195(18) 0.0207(18) 0.0031(15) 0.0031(14) 0.0110(15)
N14 0.0201(19) 0.0201(18) 0.0241(19) 0.0036(15) -0.0007(15) 0.0109(15)
N15 0.024(2) 0.027(2) 0.026(2) 0.0033(16) 0.0076(16) 0.0160(17)
N16 0.0158(17) 0.0205(18) 0.0186(17) 0.0049(14) 0.0058(14) 0.0086(14)
N17 0.0169(18) 0.0255(19) 0.0178(17) 0.0011(15) 0.0031(14) 0.0109(15)
N18 0.0158(18) 0.0230(19) 0.027(2) 0.0029(16) 0.0074(15) 0.0076(15)
B1 0.019(2) 0.012(2) 0.015(2) 0.0022(17) 0.0010(18) 0.0037(18)
B2 0.016(2) 0.020(2) 0.018(2) 0.0071(18) 0.0063(18) 0.0089(19)
C1 0.0133(19) 0.021(2) 0.0137(18) -0.0002(16) 0.0013(15) 0.0080(16)
C2 0.017(2) 0.019(2) 0.021(2) -0.0010(17) 0.0010(17) 0.0064(17)
C3 0.030(3) 0.024(2) 0.021(2) -0.0077(19) -0.0041(19) 0.013(2)
C4 0.023(2) 0.028(2) 0.0115(19) 0.0006(17) -0.0003(16) 0.0139(19)
C5 0.034(3) 0.036(3) 0.021(2) 0.006(2) 0.009(2) 0.020(2)
C6 0.018(2) 0.023(2) 0.0139(19) 0.0051(17) 0.0006(16) 0.0048(17)
C7 0.030(3) 0.025(2) 0.027(2) 0.013(2) 0.002(2) 0.002(2)
C8 0.046(4) 0.040(3) 0.046(3) 0.025(3) 0.012(3) -0.004(3)
C9 0.029(3) 0.043(3) 0.028(3) 0.008(2) 0.016(2) 0.008(2)
C10 0.044(3) 0.050(3) 0.032(3) 0.012(3) 0.014(2) 0.027(3)
C11 0.021(2) 0.0167(19) 0.0127(18) -0.0016(15) -0.0012(16) 0.0108(17)
C12 0.038(3) 0.024(2) 0.014(2) -0.0010(17) -0.0008(19) 0.017(2)
C13 0.059(4) 0.037(3) 0.025(2) 0.011(2) 0.012(2) 0.035(3)
C14 0.035(3) 0.034(3) 0.023(2) 0.002(2) 0.011(2) 0.021(2)
C15 0.026(3) 0.104(6) 0.040(3) -0.024(4) 0.004(3) 0.024(3)
C16 0.017(2) 0.0149(19) 0.020(2) 0.0029(16) 0.0056(16) 0.0099(16)
C17 0.021(2) 0.018(2) 0.019(2) 0.0050(17) 0.0080(17) 0.0091(17)
C18 0.029(2) 0.020(2) 0.022(2) 0.0077(18) 0.0083(19) 0.0053(19)
C19 0.033(3) 0.018(2) 0.023(2) 0.0014(18) 0.003(2) -0.0045(19)
C20 0.027(3) 0.055(4) 0.040(3) -0.008(3) 0.007(2) -0.006(3)
C21 0.018(2) 0.019(2) 0.024(2) 0.0040(17) 0.0086(17) 0.0085(17)
C22 0.019(2) 0.024(2) 0.024(2) 0.0012(18) 0.0012(18) 0.0101(18)
C23 0.036(3) 0.039(3) 0.030(3) -0.001(2) 0.002(2) 0.026(2)
C24 0.038(3) 0.042(3) 0.035(3) 0.011(2) 0.024(2) 0.026(3)
C25 0.055(4) 0.099(6) 0.027(3) -0.018(3) 0.008(3) 0.030(4)
C26 0.015(2) 0.023(2) 0.025(2) 0.0032(18) 0.0078(17) 0.0096(17)
C27 0.017(2) 0.026(2) 0.025(2) 0.0010(18) 0.0047(18) 0.0099(18)
C28 0.020(2) 0.033(3) 0.030(3) -0.002(2) 0.0012(19) 0.009(2)
C29 0.015(2) 0.023(2) 0.044(3) 0.004(2) 0.007(2) 0.0004(18)
C30 0.029(3) 0.021(2) 0.037(3) -0.001(2) 0.006(2) 0.005(2)
C31 0.022(2) 0.0127(19) 0.019(2) 0.0007(16) 0.0050(17) 0.0030(16)
C32 0.034(3) 0.019(2) 0.026(2) 0.0035(18) 0.012(2) 0.0100(19)
C33 0.043(3) 0.016(2) 0.045(3) 0.010(2) 0.021(3) 0.004(2)
C34 0.062(4) 0.020(2) 0.060(4) 0.018(3) 0.035(3) 0.017(3)
C35 0.054(4) 0.016(2) 0.059(4) 0.002(2) 0.030(3) 0.014(2)
C36 0.030(3) 0.018(2) 0.034(3) 0.0047(19) 0.014(2) 0.0094(19)
C37 0.028(2) 0.016(2) 0.0142(19) 0.0022(16) 0.0038(17) 0.0053(18)
C38 0.035(3) 0.023(2) 0.018(2) 0.0036(18) 0.005(2) -0.002(2)
C39 0.050(3) 0.028(3) 0.016(2) -0.0032(19) 0.011(2) -0.005(2)
C40 0.044(3) 0.027(3) 0.020(2) 0.002(2) 0.012(2) -0.002(2)
C41 0.035(3) 0.026(2) 0.021(2) 0.0069(19) 0.008(2) 0.000(2)
C42 0.027(2) 0.020(2) 0.015(2) -0.0001(17) 0.0005(17) 0.0006(18)
C43 0.020(2) 0.022(2) 0.018(2) 0.0017(17) -0.0013(17) 0.0089(18)
C44 0.025(2) 0.021(2) 0.038(3) -0.004(2) -0.007(2) 0.0062(19)
C45 0.024(3) 0.035(3) 0.042(3) -0.006(2) -0.010(2) 0.012(2)
C46 0.033(3) 0.040(3) 0.022(2) -0.003(2) -0.004(2) 0.025(2)
C47 0.038(3) 0.026(2) 0.026(2) -0.001(2) 0.000(2) 0.019(2)
C48 0.029(2) 0.021(2) 0.022(2) -0.0004(18) -0.0015(19) 0.0117(19)
P2 0.0180(5) 0.0203(5) 0.0198(5) 0.0015(4) 0.0020(4) 0.0059(4)
F1 0.0408(19) 0.051(2) 0.0374(18) 0.0145(15) -0.0060(14) 0.0206(16)
F2 0.0335(16) 0.0340(16) 0.0270(14) 0.0015(12) -0.0039(12) 0.0188(13)
F3 0.0308(16) 0.0282(15) 0.0448(18) 0.0052(13) 0.0177(14) 0.0029(13)
F4 0.0270(15) 0.0276(15) 0.0421(17) 0.0018(13) 0.0130(13) 0.0028(12)
F5 0.0321(16) 0.0235(14) 0.0395(16) -0.0042(12) 0.0110(13) 0.0108(12)
F6 0.0368(17) 0.0341(16) 0.0275(15) -0.0104(13) 0.0066(13) 0.0073(13)
P3 0.0213(11) 0.0203(11) 0.0161(10) 0.0037(9) 0.0043(9) 0.0061(9)
F7 0.028(3) 0.049(4) 0.027(3) 0.001(3) -0.003(2) 0.015(3)
F8 0.019(3) 0.035(3) 0.031(3) 0.000(2) 0.000(2) 0.004(2)
F9 0.066(3) 0.042(3) 0.019(2) -0.0047(18) 0.005(2) 0.027(2)
F10 0.066(3) 0.042(3) 0.019(2) -0.0047(18) 0.005(2) 0.027(2)
F11 0.046(4) 0.026(3) 0.061(4) 0.018(3) 0.022(3) 0.010(3)
F12 0.038(3) 0.023(3) 0.035(3) 0.009(2) 0.006(3) 0.009(3)
C54 0.032(7) 0.048(8) 0.051(8) -0.007(7) 0.004(6) 0.003(7)
Cl9 0.046(2) 0.141(4) 0.070(3) 0.059(3) 0.0272(19) 0.048(2)
Cl10 0.0340(19) 0.109(4) 0.059(3) 0.012(3) 0.0124(17) -0.009(2)
P4 0.0399(19) 0.0362(18) 0.051(2) 0.0154(17) 0.0109(15) 0.0114(17)
F13 0.066(6) 0.073(6) 0.088(7) -0.004(5) 0.024(5) -0.021(5)
F14 0.074(7) 0.045(5) 0.124(9) 0.001(5) 0.050(6) 0.002(5)
F15 0.059(5) 0.086(6) 0.058(5) 0.018(4) 0.025(4) 0.031(5)
F16 0.088(7) 0.052(5) 0.072(6) 0.021(4) 0.042(5) 0.028(5)
F17 0.085(10) 0.190(16) 0.073(9) 0.077(11) 0.047(8) 0.114(11)
F18 0.095(8) 0.088(7) 0.079(6) -0.002(5) -0.015(5) 0.058(6)
C50 0.044(6) 0.017(4) 0.039(6) -0.004(4) 0.036(5) -0.001(4)
Cl3 0.0591(18) 0.0318(13) 0.0315(13) -0.0015(11) 0.0004(12) 0.0258(13)
Cl4 0.0396(14) 0.0652(18) 0.0087(9) 0.0094(11) 0.0089(9) -0.0022(13)
C49 0.024(2) 0.033(3) 0.026(2) 0.006(2) 0.0017(19) 0.012(2)
Cl1 0.0351(7) 0.0346(6) 0.0344(6) 0.0069(5) 0.0119(5) 0.0194(5)
Cl2 0.0214(6) 0.0468(8) 0.0504(8) 0.0113(6) 0.0020(5) 0.0108(6)
C51 0.024(2) 0.027(2) 0.035(3) 0.006(2) 0.008(2) 0.010(2)
Cl5 0.0266(6) 0.0480(8) 0.0392(7) -0.0022(6) 0.0055(5) 0.0103(6)
Cl6 0.0355(7) 0.0356(7) 0.0338(6) 0.0032(5) 0.0052(5) 0.0149(6)
C52 0.197(12) 0.024(4) 0.085(6) -0.002(4) -0.069(7) 0.026(5)
Cl7 0.0422(8) 0.0307(7) 0.0579(9) 0.0030(6) 0.0103(7) 0.0122(6)
Cl8 0.171(3) 0.0318(9) 0.0815(15) 0.0032(9) -0.0520(16) 0.0223(12)

loop_
_atom_type_symbol
_atom_type_description
_atom_type_scat_dispersion_real
_atom_type_scat_dispersion_imag
_atom_type_scat_source
C C 0.0033 0.0016 'International Tables Vol C Tables 4.2.6.8 and 6.1.1.4'
H H 0.0000 0.0000 'International Tables Vol C Tables 4.2.6.8 and 6.1.1.4'
B B 0.0013 0.0007 'International Tables Vol C Tables 4.2.6.8 and 6.1.1.4'
N N 0.0061 0.0033 'International Tables Vol C Tables 4.2.6.8 and 6.1.1.4'
F F 0.0171 0.0103 'International Tables Vol C Tables 4.2.6.8 and 6.1.1.4'
P P 0.1023 0.0942 'International Tables Vol C Tables 4.2.6.8 and 6.1.1.4'
S S 0.1246 0.1234 'International Tables Vol C Tables 4.2.6.8 and 6.1.1.4'
Rh Rh -1.1178 0.9187 'International Tables Vol C Tables 4.2.6.8 and 6.1.1.4'
Cl Cl 0.1484 0.1585 'International Tables Vol C Tables 4.2.6.8 and 6.1.1.4'

loop_
_geom_angle_atom_site_label_1
_geom_angle_atom_site_label_2
_geom_angle_atom_site_label_3
_geom_angle
_geom_angle_site_symmetry_1
_geom_angle_site_symmetry_3
_geom_angle_publ_flag
B1 Rh1 P1 103.27(13) . . ?
B1 Rh1 S3 83.90(14) . . ?
P1 Rh1 S3 93.02(4) . . ?
B1 Rh1 S2 87.21(14) . . ?
P1 Rh1 S2 91.68(4) . . ?
S3 Rh1 S2 170.70(4) . . ?
B1 Rh1 S1 88.99(13) . . ?
P1 Rh1 S1 167.72(4) . . ?
S3 Rh1 S1 88.82(4) . . ?
S2 Rh1 S1 88.29(4) . . ?
B2 Rh2 S5 88.52(13) . . ?
B2 Rh2 S6 86.71(14) . . ?
S5 Rh2 S6 92.39(5) . . ?
B2 Rh2 S1 95.77(13) . . ?
S5 Rh2 S1 170.94(4) . . ?
S6 Rh2 S1 95.81(4) . . ?
B2 Rh2 S4 84.68(14) . . ?
S5 Rh2 S4 92.43(5) . . ?
S6 Rh2 S4 170.01(4) . . ?
S1 Rh2 S4 80.07(4) . . ?
B2 Rh2 S2 173.80(14) . . ?
S5 Rh2 S2 91.38(4) . . ?
S6 Rh2 S2 99.49(5) . . ?
S1 Rh2 S2 83.50(4) . . ?
S4 Rh2 S2 89.13(5) . . ?
C37 P1 C43 108.9(2) . . ?
C37 P1 C31 102.30(19) . . ?
C43 P1 C31 104.3(2) . . ?
C37 P1 Rh1 118.23(15) . . ?
C43 P1 Rh1 120.04(15) . . ?
C31 P1 Rh1 99.80(15) . . ?
C1 S1 Rh2 108.98(14) . . ?
C1 S1 Rh1 94.79(14) . . ?
Rh2 S1 Rh1 95.21(4) . . ?
C6 S2 Rh1 94.55(16) . . ?
C6 S2 Rh2 114.87(15) . . ?
Rh1 S2 Rh2 89.86(4) . . ?
C11 S3 Rh1 94.85(15) . . ?
C16 S4 Rh2 94.72(15) . . ?
C21 S5 Rh2 96.64(15) . . ?
C26 S6 Rh2 96.16(16) . . ?
C1 N1 N2 110.7(3) . . ?
C1 N1 B1 125.8(3) . . ?
N2 N1 B1 123.4(3) . . ?
C2 N2 N1 104.8(3) . . ?
C1 N3 C2 106.9(3) . . ?
C1 N3 C4 125.6(4) . . ?
C2 N3 C4 126.8(4) . . ?
C6 N4 N5 110.6(4) . . ?
C6 N4 B1 120.9(3) . . ?
N5 N4 B1 127.3(4) . . ?
C7 N5 N4 103.9(4) . . ?
C6 N6 C7 105.9(4) . . ?
C6 N6 C9 126.2(4) . . ?
C7 N6 C9 127.9(4) . . ?
C11 N7 N8 110.4(3) . . ?
C11 N7 B1 117.5(3) . . ?
N8 N7 B1 129.3(4) . . ?
C12 N8 N7 104.6(4) . . ?
C11 N9 C12 105.9(4) . . ?
C11 N9 C14 125.8(4) . . ?
C12 N9 C14 127.8(4) . . ?
C16 N10 N11 110.8(3) . . ?
C16 N10 B2 118.0(3) . . ?
N11 N10 B2 128.1(3) . . ?
C17 N11 N10 104.3(3) . . ?
C16 N12 C17 106.2(4) . . ?
C16 N12 C19 126.0(4) . . ?
C17 N12 C19 127.8(4) . . ?
C21 N13 N14 110.6(3) . . ?
C21 N13 B2 123.6(3) . . ?
N14 N13 B2 125.7(3) . . ?
C22 N14 N13 104.3(4) . . ?
C21 N15 C22 106.1(4) . . ?
C21 N15 C24 125.4(4) . . ?
C22 N15 C24 128.5(4) . . ?
C26 N16 N17 110.0(4) . . ?
C26 N16 B2 119.2(4) . . ?
N17 N16 B2 126.4(3) . . ?
C27 N17 N16 104.6(3) . . ?
C26 N18 C27 106.3(4) . . ?
C26 N18 C29 125.4(4) . . ?
C27 N18 C29 128.3(4) . . ?
N7 B1 N4 118.2(3) . . ?
N7 B1 N1 107.9(3) . . ?
N4 B1 N1 107.8(3) . . ?
N7 B1 Rh1 107.1(3) . . ?
N4 B1 Rh1 108.1(3) . . ?
N1 B1 Rh1 107.3(3) . . ?
N10 B2 N16 115.9(4) . . ?
N10 B2 N13 108.2(3) . . ?
N16 B2 N13 108.2(3) . . ?
N10 B2 Rh2 107.3(3) . . ?
N16 B2 Rh2 109.2(3) . . ?
N13 B2 Rh2 107.7(3) . . ?
N1 C1 N3 107.4(4) . . ?
N1 C1 S1 122.1(3) . . ?
N3 C1 S1 130.4(3) . . ?
N2 C2 N3 110.2(4) . . ?
N2 C2 C3 124.2(4) . . ?
N3 C2 C3 125.5(4) . . ?
C2 C3 H3A 109.5 . . ?
C2 C3 H3B 109.5 . . ?
H3A C3 H3B 109.5 . . ?
C2 C3 H3C 109.5 . . ?
H3A C3 H3C 109.5 . . ?
H3B C3 H3C 109.5 . . ?
N3 C4 C5 110.7(3) . . ?
N3 C4 H4A 109.5 . . ?
C5 C4 H4A 109.5 . . ?
N3 C4 H4B 109.5 . . ?
C5 C4 H4B 109.5 . . ?
H4A C4 H4B 108.1 . . ?
C4 C5 H5A 109.5 . . ?
C4 C5 H5B 109.5 . . ?
H5A C5 H5B 109.5 . . ?
C4 C5 H5C 109.5 . . ?
H5A C5 H5C 109.5 . . ?
H5B C5 H5C 109.5 . . ?
N4 C6 N6 107.5(4) . . ?
N4 C6 S2 123.7(3) . . ?
N6 C6 S2 128.7(4) . . ?
N5 C7 N6 112.1(4) . . ?
N5 C7 C8 124.3(5) . . ?
N6 C7 C8 123.6(5) . . ?
C7 C8 H8A 109.5 . . ?
C7 C8 H8B 109.5 . . ?
H8A C8 H8B 109.5 . . ?
C7 C8 H8C 109.5 . . ?
H8A C8 H8C 109.5 . . ?
H8B C8 H8C 109.5 . . ?
N6 C9 C10 111.8(4) . . ?
N6 C9 H9A 109.3 . . ?
C10 C9 H9A 109.3 . . ?
N6 C9 H9B 109.3 . . ?
C10 C9 H9B 109.3 . . ?
H9A C9 H9B 107.9 . . ?
C9 C10 H10A 109.5 . . ?
C9 C10 H10B 109.5 . . ?
H10A C10 H10B 109.5 . . ?
C9 C10 H10C 109.5 . . ?
H10A C10 H10C 109.5 . . ?
H10B C10 H10C 109.5 . . ?
N7 C11 N9 107.2(4) . . ?
N7 C11 S3 122.4(3) . . ?
N9 C11 S3 130.4(3) . . ?
N8 C12 N9 111.9(4) . . ?
N8 C12 C13 124.7(5) . . ?
N9 C12 C13 123.4(5) . . ?
C12 C13 H13A 109.5 . . ?
C12 C13 H13B 109.5 . . ?
H13A C13 H13B 109.5 . . ?
C12 C13 H13C 109.5 . . ?
H13A C13 H13C 109.5 . . ?
H13B C13 H13C 109.5 . . ?
N9 C14 C15 114.6(4) . . ?
N9 C14 H14A 108.6 . . ?
C15 C14 H14A 108.6 . . ?
N9 C14 H14B 108.6 . . ?
C15 C14 H14B 108.6 . . ?
H14A C14 H14B 107.6 . . ?
C14 C15 H15A 109.5 . . ?
C14 C15 H15B 109.5 . . ?
H15A C15 H15B 109.5 . . ?
C14 C15 H15C 109.5 . . ?
H15A C15 H15C 109.5 . . ?
H15B C15 H15C 109.5 . . ?
N10 C16 N12 107.1(4) . . ?
N10 C16 S4 123.6(3) . . ?
N12 C16 S4 129.2(3) . . ?
N11 C17 N12 111.6(4) . . ?
N11 C17 C18 124.7(4) . . ?
N12 C17 C18 123.7(4) . . ?
C17 C18 H18A 109.5 . . ?
C17 C18 H18B 109.5 . . ?
H18A C18 H18B 109.5 . . ?
C17 C18 H18C 109.5 . . ?
H18A C18 H18C 109.5 . . ?
H18B C18 H18C 109.5 . . ?
N12 C19 C20 112.1(4) . . ?
N12 C19 H19A 109.2 . . ?
C20 C19 H19A 109.2 . . ?
N12 C19 H19B 109.2 . . ?
C20 C19 H19B 109.2 . . ?
H19A C19 H19B 107.9 . . ?
C19 C20 H20A 109.5 . . ?
C19 C20 H20B 109.5 . . ?
H20A C20 H20B 109.5 . . ?
C19 C20 H20C 109.5 . . ?
H20A C20 H20C 109.5 . . ?
H20B C20 H20C 109.5 . . ?
N13 C21 N15 107.1(4) . . ?
N13 C21 S5 122.9(3) . . ?
N15 C21 S5 130.0(3) . . ?
N14 C22 N15 111.9(4) . . ?
N14 C22 C23 124.5(4) . . ?
N15 C22 C23 123.5(4) . . ?
C22 C23 H23A 109.5 . . ?
C22 C23 H23B 109.5 . . ?
H23A C23 H23B 109.5 . . ?
C22 C23 H23C 109.5 . . ?
H23A C23 H23C 109.5 . . ?
H23B C23 H23C 109.5 . . ?
N15 C24 C25 111.7(5) . . ?
N15 C24 H24A 109.3 . . ?
C25 C24 H24A 109.3 . . ?
N15 C24 H24B 109.3 . . ?
C25 C24 H24B 109.3 . . ?
H24A C24 H24B 108.0 . . ?
C24 C25 H25A 109.5 . . ?
C24 C25 H25B 109.5 . . ?
H25A C25 H25B 109.5 . . ?
C24 C25 H25C 109.5 . . ?
H25A C25 H25C 109.5 . . ?
H25B C25 H25C 109.5 . . ?
N16 C26 N18 107.6(4) . . ?
N16 C26 S6 123.8(4) . . ?
N18 C26 S6 128.6(3) . . ?
N17 C27 N18 111.6(4) . . ?
N17 C27 C28 124.8(4) . . ?
N18 C27 C28 123.6(4) . . ?
C27 C28 H28A 109.5 . . ?
C27 C28 H28B 109.5 . . ?
H28A C28 H28B 109.5 . . ?
C27 C28 H28C 109.5 . . ?
H28A C28 H28C 109.5 . . ?
H28B C28 H28C 109.5 . . ?
N18 C29 C30 112.3(4) . . ?
N18 C29 H29A 109.1 . . ?
C30 C29 H29A 109.1 . . ?
N18 C29 H29B 109.1 . . ?
C30 C29 H29B 109.1 . . ?
H29A C29 H29B 107.9 . . ?
C29 C30 H30A 109.5 . . ?
C29 C30 H30B 109.5 . . ?
H30A C30 H30B 109.5 . . ?
C29 C30 H30C 109.5 . . ?
H30A C30 H30C 109.5 . . ?
H30B C30 H30C 109.5 . . ?
C36 C31 C32 110.3(4) . . ?
C36 C31 P1 112.8(3) . . ?
C32 C31 P1 110.8(3) . . ?
C36 C31 H31 107.6 . . ?
C32 C31 H31 107.6 . . ?
P1 C31 H31 107.6 . . ?
C33 C32 C31 110.5(4) . . ?
C33 C32 H32A 109.6 . . ?
C31 C32 H32A 109.6 . . ?
C33 C32 H32B 109.6 . . ?
C31 C32 H32B 109.6 . . ?
H32A C32 H32B 108.1 . . ?
C34 C33 C32 110.2(4) . . ?
C34 C33 H33A 109.6 . . ?
C32 C33 H33A 109.6 . . ?
C34 C33 H33B 109.6 . . ?
C32 C33 H33B 109.6 . . ?
H33A C33 H33B 108.1 . . ?
C33 C34 C35 111.1(5) . . ?
C33 C34 H34A 109.4 . . ?
C35 C34 H34A 109.4 . . ?
C33 C34 H34B 109.4 . . ?
C35 C34 H34B 109.4 . . ?
H34A C34 H34B 108.0 . . ?
C34 C35 C36 111.4(4) . . ?
C34 C35 H35A 109.4 . . ?
C36 C35 H35A 109.4 . . ?
C34 C35 H35B 109.4 . . ?
C36 C35 H35B 109.4 . . ?
H35A C35 H35B 108.0 . . ?
C31 C36 C35 109.7(4) . . ?
C31 C36 H36A 109.7 . . ?
C35 C36 H36A 109.7 . . ?
C31 C36 H36B 109.7 . . ?
C35 C36 H36B 109.7 . . ?
H36A C36 H36B 108.2 . . ?
C38 C37 C42 108.1(3) . . ?
C38 C37 P1 117.2(3) . . ?
C42 C37 P1 117.4(3) . . ?
C38 C37 H37 104.1 . . ?
C42 C37 H37 104.1 . . ?
P1 C37 H37 104.1 . . ?
C39 C38 C37 109.6(4) . . ?
C39 C38 H38A 109.8 . . ?
C37 C38 H38A 109.8 . . ?
C39 C38 H38B 109.8 . . ?
C37 C38 H38B 109.8 . . ?
H38A C38 H38B 108.2 . . ?
C40 C39 C38 111.8(4) . . ?
C40 C39 H39A 109.2 . . ?
C38 C39 H39A 109.2 . . ?
C40 C39 H39B 109.2 . . ?
C38 C39 H39B 109.2 . . ?
H39A C39 H39B 107.9 . . ?
C41 C40 C39 111.3(4) . . ?
C41 C40 H40A 109.4 . . ?
C39 C40 H40A 109.4 . . ?
C41 C40 H40B 109.4 . . ?
C39 C40 H40B 109.4 . . ?
H40A C40 H40B 108.0 . . ?
C40 C41 C42 110.7(4) . . ?
C40 C41 H41A 109.5 . . ?
C42 C41 H41A 109.5 . . ?
C40 C41 H41B 109.5 . . ?
C42 C41 H41B 109.5 . . ?
H41A C41 H41B 108.1 . . ?
C41 C42 C37 109.5(4) . . ?
C41 C42 H42A 109.8 . . ?
C37 C42 H42A 109.8 . . ?
C41 C42 H42B 109.8 . . ?
C37 C42 H42B 109.8 . . ?
H42A C42 H42B 108.2 . . ?
C44 C43 C48 109.4(4) . . ?
C44 C43 P1 115.7(3) . . ?
C48 C43 P1 112.1(3) . . ?
C44 C43 H43 106.3 . . ?
C48 C43 H43 106.3 . . ?
P1 C43 H43 106.3 . . ?
C43 C44 C45 111.2(4) . . ?
C43 C44 H44A 109.4 . . ?
C45 C44 H44A 109.4 . . ?
C43 C44 H44B 109.4 . . ?
C45 C44 H44B 109.4 . . ?
H44A C44 H44B 108.0 . . ?
C46 C45 C44 111.2(5) . . ?
C46 C45 H45A 109.4 . . ?
C44 C45 H45A 109.4 . . ?
C46 C45 H45B 109.4 . . ?
C44 C45 H45B 109.4 . . ?
H45A C45 H45B 108.0 . . ?
C47 C46 C45 110.8(4) . . ?
C47 C46 H46A 109.5 . . ?
C45 C46 H46A 109.5 . . ?
C47 C46 H46B 109.5 . . ?
C45 C46 H46B 109.5 . . ?
H46A C46 H46B 108.1 . . ?
C46 C47 C48 110.2(4) . . ?
C46 C47 H47A 109.6 . . ?
C48 C47 H47A 109.6 . . ?
C46 C47 H47B 109.6 . . ?
C48 C47 H47B 109.6 . . ?
H47A C47 H47B 108.1 . . ?
C47 C48 C43 112.0(4) . . ?
C47 C48 H48A 109.2 . . ?
C43 C48 H48A 109.2 . . ?
C47 C48 H48B 109.2 . . ?
C43 C48 H48B 109.2 . . ?
H48A C48 H48B 107.9 . . ?
F2 P2 F1 179.49(19) . . ?
F2 P2 F4 90.38(17) . . ?
F1 P2 F4 89.48(18) . . ?
F2 P2 F5 89.23(16) . . ?
F1 P2 F5 90.28(18) . . ?
F4 P2 F5 89.90(16) . . ?
F2 P2 F3 90.12(17) . . ?
F1 P2 F3 90.02(18) . . ?
F4 P2 F3 179.50(19) . . ?
F5 P2 F3 90.13(17) . . ?
F2 P2 F6 89.67(16) . . ?
F1 P2 F6 90.82(18) . . ?
F4 P2 F6 89.67(17) . . ?
F5 P2 F6 178.82(17) . . ?
F3 P2 F6 90.31(17) . . ?
F11 P3 F10 89.7(4) . . ?
F11 P3 F8 89.3(3) . . ?
F10 P3 F8 87.4(3) . . ?
F11 P3 F12 177.7(4) . . ?
F10 P3 F12 92.3(3) . . ?
F8 P3 F12 89.7(3) . . ?
F11 P3 F7 91.2(4) . . ?
F10 P3 F7 92.0(4) . . ?
F8 P3 F7 179.3(3) . . ?
F12 P3 F7 89.9(3) . . ?
F11 P3 F9 88.7(4) . . ?
F10 P3 F9 177.1(4) . . ?
F8 P3 F9 90.2(3) . . ?
F12 P3 F9 89.3(3) . . ?
F7 P3 F9 90.4(3) . . ?
Cl9 C54 Cl10 112.7(9) . . ?
Cl9 C54 H54A 109.1 . . ?
Cl10 C54 H54A 109.1 . . ?
Cl9 C54 H54B 109.1 . . ?
Cl10 C54 H54B 109.1 . . ?
H54A C54 H54B 107.8 . . ?
F17 P4 F13 94.9(7) . . ?
F17 P4 F18 177.7(7) . . ?
F13 P4 F18 87.2(6) . . ?
F17 P4 F15 91.1(6) . . ?
F13 P4 F15 91.2(5) . . ?
F18 P4 F15 89.7(5) . . ?
F17 P4 F14 92.5(7) . . ?
F13 P4 F14 172.5(6) . . ?
F18 P4 F14 85.3(6) . . ?
F15 P4 F14 89.7(5) . . ?
F17 P4 F16 91.0(6) . . ?
F13 P4 F16 88.5(5) . . ?
F18 P4 F16 88.2(5) . . ?
F15 P4 F16 177.9(5) . . ?
F14 P4 F16 90.4(5) . . ?
Cl3 C50 Cl4 115.6(5) . . ?
Cl3 C50 H50A 108.4 . . ?
Cl4 C50 H50A 108.4 . . ?
Cl3 C50 H50B 108.4 . . ?
Cl4 C50 H50B 108.4 . . ?
H50A C50 H50B 107.4 . . ?
Cl2 C49 Cl1 110.8(3) . . ?
Cl2 C49 H49A 109.5 . . ?
Cl1 C49 H49A 109.5 . . ?
Cl2 C49 H49B 109.5 . . ?
Cl1 C49 H49B 109.5 . . ?
H49A C49 H49B 108.1 . . ?
Cl5 C51 Cl6 111.7(3) . . ?
Cl5 C51 H51A 109.3 . . ?
Cl6 C51 H51A 109.3 . . ?
Cl5 C51 H51B 109.3 . . ?
Cl6 C51 H51B 109.3 . . ?
H51A C51 H51B 107.9 . . ?
Cl8 C52 Cl7 111.5(4) . . ?
Cl8 C52 H52A 109.3 . . ?
Cl7 C52 H52A 109.3 . . ?
Cl8 C52 H52B 109.3 . . ?
Cl7 C52 H52B 109.3 . . ?
H52A C52 H52B 108.0 . . ?

loop_
_geom_bond_atom_site_label_1
_geom_bond_atom_site_label_2
_geom_bond_distance
_geom_bond_site_symmetry_2
_geom_bond_publ_flag
Rh1 B1 2.084(5) . ?
Rh1 P1 2.3601(14) . ?
Rh1 S3 2.3688(12) . ?
Rh1 S2 2.3837(12) . ?
Rh1 S1 2.4186(13) . ?
Rh2 B2 2.098(5) . ?
Rh2 S5 2.3576(13) . ?
Rh2 S6 2.3687(15) . ?
Rh2 S1 2.3837(12) . ?
Rh2 S4 2.3892(15) . ?
Rh2 S2 2.6320(13) . ?
P1 C37 1.852(4) . ?
P1 C43 1.857(4) . ?
P1 C31 1.862(4) . ?
S1 C1 1.740(4) . ?
S2 C6 1.729(4) . ?
S3 C11 1.712(4) . ?
S4 C16 1.717(4) . ?
S5 C21 1.701(4) . ?
S6 C26 1.720(4) . ?
N1 C1 1.318(5) . ?
N1 N2 1.390(5) . ?
N1 B1 1.560(6) . ?
N2 C2 1.316(6) . ?
N3 C1 1.347(5) . ?
N3 C2 1.381(5) . ?
N3 C4 1.468(5) . ?
N4 C6 1.321(6) . ?
N4 N5 1.396(5) . ?
N4 B1 1.531(6) . ?
N5 C7 1.300(7) . ?
N6 C6 1.350(6) . ?
N6 C7 1.374(6) . ?
N6 C9 1.482(6) . ?
N7 C11 1.336(6) . ?
N7 N8 1.390(5) . ?
N7 B1 1.522(6) . ?
N8 C12 1.301(6) . ?
N9 C11 1.357(5) . ?
N9 C12 1.380(6) . ?
N9 C14 1.481(6) . ?
N10 C16 1.331(6) . ?
N10 N11 1.392(5) . ?
N10 B2 1.545(6) . ?
N11 C17 1.307(6) . ?
N12 C16 1.354(5) . ?
N12 C17 1.381(6) . ?
N12 C19 1.483(6) . ?
N13 C21 1.330(5) . ?
N13 N14 1.398(5) . ?
N13 B2 1.549(6) . ?
N14 C22 1.304(6) . ?
N15 C21 1.360(6) . ?
N15 C22 1.378(6) . ?
N15 C24 1.470(6) . ?
N16 C26 1.328(5) . ?
N16 N17 1.402(5) . ?
N16 B2 1.546(6) . ?
N17 C27 1.307(6) . ?
N18 C26 1.358(6) . ?
N18 C27 1.373(6) . ?
N18 C29 1.466(6) . ?
C2 C3 1.485(6) . ?
C3 H3A 0.9800 . ?
C3 H3B 0.9800 . ?
C3 H3C 0.9800 . ?
C4 C5 1.520(6) . ?
C4 H4A 0.9900 . ?
C4 H4B 0.9900 . ?
C5 H5A 0.9800 . ?
C5 H5B 0.9800 . ?
C5 H5C 0.9800 . ?
C7 C8 1.497(6) . ?
C8 H8A 0.9800 . ?
C8 H8B 0.9800 . ?
C8 H8C 0.9800 . ?
C9 C10 1.503(7) . ?
C9 H9A 0.9900 . ?
C9 H9B 0.9900 . ?
C10 H10A 0.9800 . ?
C10 H10B 0.9800 . ?
C10 H10C 0.9800 . ?
C12 C13 1.489(6) . ?
C13 H13A 0.9800 . ?
C13 H13B 0.9800 . ?
C13 H13C 0.9800 . ?
C14 C15 1.510(9) . ?
C14 H14A 0.9900 . ?
C14 H14B 0.9900 . ?
C15 H15A 0.9800 . ?
C15 H15B 0.9800 . ?
C15 H15C 0.9800 . ?
C17 C18 1.490(6) . ?
C18 H18A 0.9800 . ?
C18 H18B 0.9800 . ?
C18 H18C 0.9800 . ?
C19 C20 1.508(8) . ?
C19 H19A 0.9900 . ?
C19 H19B 0.9900 . ?
C20 H20A 0.9800 . ?
C20 H20B 0.9800 . ?
C20 H20C 0.9800 . ?
C22 C23 1.485(6) . ?
C23 H23A 0.9800 . ?
C23 H23B 0.9800 . ?
C23 H23C 0.9800 . ?
C24 C25 1.485(9) . ?
C24 H24A 0.9900 . ?
C24 H24B 0.9900 . ?
C25 H25A 0.9800 . ?
C25 H25B 0.9800 . ?
C25 H25C 0.9800 . ?
C27 C28 1.494(6) . ?
C28 H28A 0.9800 . ?
C28 H28B 0.9800 . ?
C28 H28C 0.9800 . ?
C29 C30 1.518(7) . ?
C29 H29A 0.9900 . ?
C29 H29B 0.9900 . ?
C30 H30A 0.9800 . ?
C30 H30B 0.9800 . ?
C30 H30C 0.9800 . ?
C31 C36 1.539(6) . ?
C31 C32 1.536(6) . ?
C31 H31 1.0000 . ?
C32 C33 1.538(6) . ?
C32 H32A 0.9900 . ?
C32 H32B 0.9900 . ?
C33 C34 1.521(8) . ?
C33 H33A 0.9900 . ?
C33 H33B 0.9900 . ?
C34 C35 1.529(7) . ?
C34 H34A 0.9900 . ?
C34 H34B 0.9900 . ?
C35 C36 1.540(7) . ?
C35 H35A 0.9900 . ?
C35 H35B 0.9900 . ?
C36 H36A 0.9900 . ?
C36 H36B 0.9900 . ?
C37 C38 1.543(6) . ?
C37 C42 1.544(6) . ?
C37 H37 1.0000 . ?
C38 C39 1.542(7) . ?
C38 H38A 0.9900 . ?
C38 H38B 0.9900 . ?
C39 C40 1.538(7) . ?
C39 H39A 0.9900 . ?
C39 H39B 0.9900 . ?
C40 C41 1.529(7) . ?
C40 H40A 0.9900 . ?
C40 H40B 0.9900 . ?
C41 C42 1.541(7) . ?
C41 H41A 0.9900 . ?
C41 H41B 0.9900 . ?
C42 H42A 0.9900 . ?
C42 H42B 0.9900 . ?
C43 C44 1.539(6) . ?
C43 C48 1.544(6) . ?
C43 H43 1.0000 . ?
C44 C45 1.545(7) . ?
C44 H44A 0.9900 . ?
C44 H44B 0.9900 . ?
C45 C46 1.529(7) . ?
C45 H45A 0.9900 . ?
C45 H45B 0.9900 . ?
C46 C47 1.532(7) . ?
C46 H46A 0.9900 . ?
C46 H46B 0.9900 . ?
C47 C48 1.529(7) . ?
C47 H47A 0.9900 . ?
C47 H47B 0.9900 . ?
C48 H48A 0.9900 . ?
C48 H48B 0.9900 . ?
P2 F2 1.598(3) . ?
P2 F1 1.597(3) . ?
P2 F4 1.603(3) . ?
P2 F5 1.604(3) . ?
P2 F3 1.605(3) . ?
P2 F6 1.607(3) . ?
P3 F11 1.585(6) . ?
P3 F10 1.574(6) . ?
P3 F8 1.597(5) . ?
P3 F12 1.605(5) . ?
P3 F7 1.599(6) . ?
P3 F9 1.618(6) . ?
C54 Cl9 1.728(15) . ?
C54 Cl10 1.782(14) . ?
C54 H54A 0.9900 . ?
C54 H54B 0.9900 . ?
P4 F17 1.563(9) . ?
P4 F13 1.584(8) . ?
P4 F18 1.589(8) . ?
P4 F15 1.595(8) . ?
P4 F14 1.609(8) . ?
P4 F16 1.607(8) . ?
C50 Cl3 1.700(7) . ?
C50 Cl4 1.702(7) . ?
C50 H50A 0.9900 . ?
C50 H50B 0.9900 . ?
C49 Cl2 1.772(5) . ?
C49 Cl1 1.785(5) . ?
C49 H49A 0.9900 . ?
C49 H49B 0.9900 . ?
C51 Cl5 1.768(5) . ?
C51 Cl6 1.784(5) . ?
C51 H51A 0.9900 . ?
C51 H51B 0.9900 . ?
C52 Cl8 1.738(8) . ?
C52 Cl7 1.754(8) . ?
C52 H52A 0.9900 . ?
C52 H52B 0.9900 . ?

loop_
_geom_torsion_atom_site_label_1
_geom_torsion_atom_site_label_2
_geom_torsion_atom_site_label_3
_geom_torsion_atom_site_label_4
_geom_torsion
_geom_torsion_site_symmetry_1
_geom_torsion_site_symmetry_2
_geom_torsion_site_symmetry_3
_geom_torsion_site_symmetry_4
_geom_torsion_publ_flag
B1 Rh1 P1 C37 -73.2(2) . . . . ?
S3 Rh1 P1 C37 -157.66(16) . . . . ?
S2 Rh1 P1 C37 14.31(16) . . . . ?
S1 Rh1 P1 C37 104.0(2) . . . . ?
B1 Rh1 P1 C43 64.1(2) . . . . ?
S3 Rh1 P1 C43 -20.33(17) . . . . ?
S2 Rh1 P1 C43 151.64(17) . . . . ?
S1 Rh1 P1 C43 -118.7(2) . . . . ?
B1 Rh1 P1 C31 177.0(2) . . . . ?
S3 Rh1 P1 C31 92.58(15) . . . . ?
S2 Rh1 P1 C31 -95.44(15) . . . . ?
S1 Rh1 P1 C31 -5.8(2) . . . . ?
B2 Rh2 S1 C1 -102.4(2) . . . . ?
S6 Rh2 S1 C1 -15.10(15) . . . . ?
S4 Rh2 S1 C1 174.09(15) . . . . ?
S2 Rh2 S1 C1 83.83(15) . . . . ?
B2 Rh2 S1 Rh1 160.75(14) . . . . ?
S6 Rh2 S1 Rh1 -111.99(5) . . . . ?
S4 Rh2 S1 Rh1 77.20(5) . . . . ?
S2 Rh2 S1 Rh1 -13.06(3) . . . . ?
B1 Rh1 S1 C1 -7.99(19) . . . . ?
P1 Rh1 S1 C1 174.7(2) . . . . ?
S3 Rh1 S1 C1 75.93(14) . . . . ?
S2 Rh1 S1 C1 -95.23(14) . . . . ?
B1 Rh1 S1 Rh2 101.60(14) . . . . ?
P1 Rh1 S1 Rh2 -75.68(18) . . . . ?
S3 Rh1 S1 Rh2 -174.48(4) . . . . ?
S2 Rh1 S1 Rh2 14.36(4) . . . . ?
B1 Rh1 S2 C6 12.94(19) . . . . ?
P1 Rh1 S2 C6 -90.27(15) . . . . ?
S1 Rh1 S2 C6 102.01(15) . . . . ?
B1 Rh1 S2 Rh2 -102.00(13) . . . . ?
P1 Rh1 S2 Rh2 154.79(4) . . . . ?
S1 Rh1 S2 Rh2 -12.93(3) . . . . ?
S5 Rh2 S2 C6 105.74(17) . . . . ?
S6 Rh2 S2 C6 13.08(17) . . . . ?
S1 Rh2 S2 C6 -81.75(17) . . . . ?
S4 Rh2 S2 C6 -161.86(17) . . . . ?
S5 Rh2 S2 Rh1 -159.31(4) . . . . ?
S6 Rh2 S2 Rh1 108.03(5) . . . . ?
S1 Rh2 S2 Rh1 13.20(4) . . . . ?
S4 Rh2 S2 Rh1 -66.91(4) . . . . ?
B1 Rh1 S3 C11 -23.71(19) . . . . ?
P1 Rh1 S3 C11 79.32(15) . . . . ?
S1 Rh1 S3 C11 -112.83(15) . . . . ?
B2 Rh2 S4 C16 -21.35(19) . . . . ?
S5 Rh2 S4 C16 -109.64(14) . . . . ?
S1 Rh2 S4 C16 75.47(14) . . . . ?
S2 Rh2 S4 C16 159.02(14) . . . . ?
B2 Rh2 S5 C21 -5.2(2) . . . . ?
S6 Rh2 S5 C21 -91.85(16) . . . . ?
S4 Rh2 S5 C21 79.40(16) . . . . ?
S2 Rh2 S5 C21 168.59(16) . . . . ?
B2 Rh2 S6 C26 8.94(19) . . . . ?
S5 Rh2 S6 C26 97.32(15) . . . . ?
S1 Rh2 S6 C26 -86.53(15) . . . . ?
S2 Rh2 S6 C26 -170.89(14) . . . . ?
C1 N1 N2 C2 0.2(5) . . . . ?
B1 N1 N2 C2 -176.4(4) . . . . ?
C6 N4 N5 C7 -0.8(5) . . . . ?
B1 N4 N5 C7 -168.3(4) . . . . ?
C11 N7 N8 C12 1.1(5) . . . . ?
B1 N7 N8 C12 161.6(4) . . . . ?
C16 N10 N11 C17 2.1(4) . . . . ?
B2 N10 N11 C17 161.2(4) . . . . ?
C21 N13 N14 C22 -0.2(5) . . . . ?
B2 N13 N14 C22 176.9(4) . . . . ?
C26 N16 N17 C27 -1.5(5) . . . . ?
B2 N16 N17 C27 -157.3(4) . . . . ?
C11 N7 B1 N4 -160.1(4) . . . . ?
N8 N7 B1 N4 40.5(6) . . . . ?
C11 N7 B1 N1 77.5(4) . . . . ?
N8 N7 B1 N1 -81.9(5) . . . . ?
C11 N7 B1 Rh1 -37.9(4) . . . . ?
N8 N7 B1 Rh1 162.8(3) . . . . ?
C6 N4 B1 N7 147.8(4) . . . . ?
N5 N4 B1 N7 -45.8(6) . . . . ?
C6 N4 B1 N1 -89.7(4) . . . . ?
N5 N4 B1 N1 76.7(5) . . . . ?
C6 N4 B1 Rh1 26.0(5) . . . . ?
N5 N4 B1 Rh1 -167.6(3) . . . . ?
C1 N1 B1 N7 -118.9(4) . . . . ?
N2 N1 B1 N7 57.1(5) . . . . ?
C1 N1 B1 N4 112.4(4) . . . . ?
N2 N1 B1 N4 -71.5(5) . . . . ?
C1 N1 B1 Rh1 -3.7(5) . . . . ?
N2 N1 B1 Rh1 172.3(3) . . . . ?
P1 Rh1 B1 N7 -57.9(3) . . . . ?
S3 Rh1 B1 N7 33.8(3) . . . . ?
S2 Rh1 B1 N7 -149.0(3) . . . . ?
S1 Rh1 B1 N7 122.7(3) . . . . ?
P1 Rh1 B1 N4 70.4(3) . . . . ?
S3 Rh1 B1 N4 162.1(3) . . . . ?
S2 Rh1 B1 N4 -20.6(3) . . . . ?
S1 Rh1 B1 N4 -109.0(3) . . . . ?
P1 Rh1 B1 N1 -173.6(2) . . . . ?
S3 Rh1 B1 N1 -81.9(3) . . . . ?
S2 Rh1 B1 N1 95.3(3) . . . . ?
S1 Rh1 B1 N1 7.0(3) . . . . ?
C16 N10 B2 N16 -157.1(4) . . . . ?
N11 N10 B2 N16 45.0(6) . . . . ?
C16 N10 B2 N13 81.2(4) . . . . ?
N11 N10 B2 N13 -76.7(5) . . . . ?
C16 N10 B2 Rh2 -34.8(4) . . . . ?
N11 N10 B2 Rh2 167.3(3) . . . . ?
C26 N16 B2 N10 147.0(4) . . . . ?
N17 N16 B2 N10 -59.2(5) . . . . ?
C26 N16 B2 N13 -91.3(4) . . . . ?
N17 N16 B2 N13 62.5(5) . . . . ?
C26 N16 B2 Rh2 25.7(5) . . . . ?
N17 N16 B2 Rh2 179.5(3) . . . . ?
C21 N13 B2 N10 -123.4(4) . . . . ?
N14 N13 B2 N10 59.8(5) . . . . ?
C21 N13 B2 N16 110.3(4) . . . . ?
N14 N13 B2 N16 -66.5(5) . . . . ?
C21 N13 B2 Rh2 -7.6(5) . . . . ?
N14 N13 B2 Rh2 175.5(3) . . . . ?
S5 Rh2 B2 N10 123.2(3) . . . . ?
S6 Rh2 B2 N10 -144.3(3) . . . . ?
S1 Rh2 B2 N10 -48.8(3) . . . . ?
S4 Rh2 B2 N10 30.6(3) . . . . ?
S5 Rh2 B2 N16 -110.4(3) . . . . ?
S6 Rh2 B2 N16 -17.9(3) . . . . ?
S1 Rh2 B2 N16 77.6(3) . . . . ?
S4 Rh2 B2 N16 157.0(3) . . . . ?
S5 Rh2 B2 N13 6.9(3) . . . . ?
S6 Rh2 B2 N13 99.3(3) . . . . ?
S1 Rh2 B2 N13 -165.2(3) . . . . ?
S4 Rh2 B2 N13 -85.7(3) . . . . ?
N2 N1 C1 N3 0.2(5) . . . . ?
B1 N1 C1 N3 176.7(4) . . . . ?
N2 N1 C1 S1 178.8(3) . . . . ?
B1 N1 C1 S1 -4.7(6) . . . . ?
C2 N3 C1 N1 -0.5(5) . . . . ?
C4 N3 C1 N1 -170.9(4) . . . . ?
C2 N3 C1 S1 -179.0(3) . . . . ?
C4 N3 C1 S1 10.6(6) . . . . ?
Rh2 S1 C1 N1 -88.4(3) . . . . ?
Rh1 S1 C1 N1 8.8(4) . . . . ?
Rh2 S1 C1 N3 89.9(4) . . . . ?
Rh1 S1 C1 N3 -172.9(4) . . . . ?
N1 N2 C2 N3 -0.5(5) . . . . ?
N1 N2 C2 C3 179.6(4) . . . . ?
C1 N3 C2 N2 0.6(5) . . . . ?
C4 N3 C2 N2 170.9(4) . . . . ?
C1 N3 C2 C3 -179.5(4) . . . . ?
C4 N3 C2 C3 -9.2(7) . . . . ?
C1 N3 C4 C5 90.4(5) . . . . ?
C2 N3 C4 C5 -78.2(5) . . . . ?
N5 N4 C6 N6 0.9(5) . . . . ?
B1 N4 C6 N6 169.3(4) . . . . ?
N5 N4 C6 S2 176.6(3) . . . . ?
B1 N4 C6 S2 -14.9(6) . . . . ?
C7 N6 C6 N4 -0.6(5) . . . . ?
C9 N6 C6 N4 179.9(4) . . . . ?
C7 N6 C6 S2 -176.1(4) . . . . ?
C9 N6 C6 S2 4.4(7) . . . . ?
Rh1 S2 C6 N4 -3.0(4) . . . . ?
Rh2 S2 C6 N4 89.0(4) . . . . ?
Rh1 S2 C6 N6 171.8(4) . . . . ?
Rh2 S2 C6 N6 -96.2(4) . . . . ?
N4 N5 C7 N6 0.4(5) . . . . ?
N4 N5 C7 C8 -178.8(5) . . . . ?
C6 N6 C7 N5 0.1(5) . . . . ?
C9 N6 C7 N5 179.6(4) . . . . ?
C6 N6 C7 C8 179.3(5) . . . . ?
C9 N6 C7 C8 -1.2(8) . . . . ?
C6 N6 C9 C10 83.2(6) . . . . ?
C7 N6 C9 C10 -96.2(6) . . . . ?
N8 N7 C11 N9 -1.4(5) . . . . ?
B1 N7 C11 N9 -164.5(3) . . . . ?
N8 N7 C11 S3 178.9(3) . . . . ?
B1 N7 C11 S3 15.8(5) . . . . ?
C12 N9 C11 N7 1.1(5) . . . . ?
C14 N9 C11 N7 173.6(4) . . . . ?
C12 N9 C11 S3 -179.3(3) . . . . ?
C14 N9 C11 S3 -6.7(7) . . . . ?
Rh1 S3 C11 N7 11.3(4) . . . . ?
Rh1 S3 C11 N9 -168.3(4) . . . . ?
N7 N8 C12 N9 -0.4(5) . . . . ?
N7 N8 C12 C13 178.5(4) . . . . ?
C11 N9 C12 N8 -0.5(5) . . . . ?
C14 N9 C12 N8 -172.8(4) . . . . ?
C11 N9 C12 C13 -179.4(4) . . . . ?
C14 N9 C12 C13 8.3(7) . . . . ?
C11 N9 C14 C15 64.9(6) . . . . ?
C12 N9 C14 C15 -124.2(5) . . . . ?
N11 N10 C16 N12 -1.6(5) . . . . ?
B2 N10 C16 N12 -163.1(3) . . . . ?
N11 N10 C16 S4 176.7(3) . . . . ?
B2 N10 C16 S4 15.2(5) . . . . ?
C17 N12 C16 N10 0.4(4) . . . . ?
C19 N12 C16 N10 -179.7(4) . . . . ?
C17 N12 C16 S4 -177.8(3) . . . . ?
C19 N12 C16 S4 2.2(7) . . . . ?
Rh2 S4 C16 N10 9.6(4) . . . . ?
Rh2 S4 C16 N12 -172.5(4) . . . . ?
N10 N11 C17 N12 -1.8(5) . . . . ?
N10 N11 C17 C18 177.9(4) . . . . ?
C16 N12 C17 N11 0.9(5) . . . . ?
C19 N12 C17 N11 -179.0(4) . . . . ?
C16 N12 C17 C18 -178.7(4) . . . . ?
C19 N12 C17 C18 1.3(7) . . . . ?
C16 N12 C19 C20 89.8(6) . . . . ?
C17 N12 C19 C20 -90.3(6) . . . . ?
N14 N13 C21 N15 0.5(5) . . . . ?
B2 N13 C21 N15 -176.7(4) . . . . ?
N14 N13 C21 S5 -179.8(3) . . . . ?
B2 N13 C21 S5 3.0(6) . . . . ?
C22 N15 C21 N13 -0.6(5) . . . . ?
C24 N15 C21 N13 -177.7(4) . . . . ?
C22 N15 C21 S5 179.7(4) . . . . ?
C24 N15 C21 S5 2.6(7) . . . . ?
Rh2 S5 C21 N13 2.8(4) . . . . ?
Rh2 S5 C21 N15 -177.6(4) . . . . ?
N13 N14 C22 N15 -0.1(5) . . . . ?
N13 N14 C22 C23 179.6(4) . . . . ?
C21 N15 C22 N14 0.4(5) . . . . ?
C24 N15 C22 N14 177.5(5) . . . . ?
C21 N15 C22 C23 -179.3(5) . . . . ?
C24 N15 C22 C23 -2.3(8) . . . . ?
C21 N15 C24 C25 80.3(6) . . . . ?
C22 N15 C24 C25 -96.2(6) . . . . ?
N17 N16 C26 N18 1.3(5) . . . . ?
B2 N16 C26 N18 159.0(4) . . . . ?
N17 N16 C26 S6 -176.8(3) . . . . ?
B2 N16 C26 S6 -19.1(5) . . . . ?
C27 N18 C26 N16 -0.5(5) . . . . ?
C29 N18 C26 N16 179.5(4) . . . . ?
C27 N18 C26 S6 177.5(3) . . . . ?
C29 N18 C26 S6 -2.5(7) . . . . ?
Rh2 S6 C26 N16 2.7(4) . . . . ?
Rh2 S6 C26 N18 -175.0(4) . . . . ?
N16 N17 C27 N18 1.2(5) . . . . ?
N16 N17 C27 C28 178.9(4) . . . . ?
C26 N18 C27 N17 -0.5(5) . . . . ?
C29 N18 C27 N17 179.5(4) . . . . ?
C26 N18 C27 C28 -178.2(4) . . . . ?
C29 N18 C27 C28 1.8(7) . . . . ?
C26 N18 C29 C30 -81.9(6) . . . . ?
C27 N18 C29 C30 98.1(5) . . . . ?
C37 P1 C31 C36 -52.0(4) . . . . ?
C43 P1 C31 C36 -165.4(3) . . . . ?
Rh1 P1 C31 C36 69.9(3) . . . . ?
C37 P1 C31 C32 -176.1(3) . . . . ?
C43 P1 C31 C32 70.5(4) . . . . ?
Rh1 P1 C31 C32 -54.2(3) . . . . ?
C36 C31 C32 C33 58.6(5) . . . . ?
P1 C31 C32 C33 -175.9(3) . . . . ?
C31 C32 C33 C34 -58.0(6) . . . . ?
C32 C33 C34 C35 56.9(7) . . . . ?
C33 C34 C35 C36 -56.8(7) . . . . ?
C32 C31 C36 C35 -57.3(5) . . . . ?
P1 C31 C36 C35 178.3(4) . . . . ?
C34 C35 C36 C31 56.5(6) . . . . ?
C43 P1 C37 C38 60.8(4) . . . . ?
C31 P1 C37 C38 -49.1(4) . . . . ?
Rh1 P1 C37 C38 -157.5(3) . . . . ?
C43 P1 C37 C42 -70.4(4) . . . . ?
C31 P1 C37 C42 179.6(3) . . . . ?
Rh1 P1 C37 C42 71.2(4) . . . . ?
C42 C37 C38 C39 -61.0(5) . . . . ?
P1 C37 C38 C39 163.6(3) . . . . ?
C37 C38 C39 C40 56.8(6) . . . . ?
C38 C39 C40 C41 -53.3(6) . . . . ?
C39 C40 C41 C42 54.4(6) . . . . ?
C40 C41 C42 C37 -59.8(5) . . . . ?
C38 C37 C42 C41 62.8(5) . . . . ?
P1 C37 C42 C41 -161.9(3) . . . . ?
C37 P1 C43 C44 -77.1(4) . . . . ?
C31 P1 C43 C44 31.6(4) . . . . ?
Rh1 P1 C43 C44 142.1(3) . . . . ?
C37 P1 C43 C48 49.3(4) . . . . ?
C31 P1 C43 C48 157.9(3) . . . . ?
Rh1 P1 C43 C48 -91.6(3) . . . . ?
C48 C43 C44 C45 55.4(5) . . . . ?
P1 C43 C44 C45 -176.8(4) . . . . ?
C43 C44 C45 C46 -56.3(6) . . . . ?
C44 C45 C46 C47 56.5(6) . . . . ?
C45 C46 C47 C48 -56.9(6) . . . . ?
C46 C47 C48 C43 57.8(5) . . . . ?
C44 C43 C48 C47 -56.9(5) . . . . ?
P1 C43 C48 C47 173.4(3) . . . . ?

loop_
_platon_squeeze_void_nr
_platon_squeeze_void_average_x
_platon_squeeze_void_average_y
_platon_squeeze_void_average_z
_platon_squeeze_void_volume
_platon_squeeze_void_count_electrons
1 0.000 0.500 0.500 214.9 58.2
2 0.389 0.472 0.175 7.3 -0.2
3 0.611 0.528 0.825 7.3 -0.2
